data_1551574
loop_
_publ_author_name
'DOCHEV, Stefan'
'ROLLER, Alexander'
'MILUNOVIC, Miljan'
'MANOLOV, Ilia'

_publ_section_title
;
 Synthesis and Crystal Structure of
 4-(Bis(4-hydroxy-2-oxo-2&lt;i&gt;H&lt;/i&gt;-chromen-3-yl)methyl)benzoic
 Acid
;
_journal_issue 0
_journal_name_full 'X-ray Structure Analysis Online'
_journal_page_first 53
_journal_paper_doi 10.2116/xraystruct.33.53
_journal_volume 33
_journal_year 2017
_chemical_formula_moiety 'C26 H16 O8, C4 H8 O'
_chemical_formula_sum 'C30 H24 O9'
_chemical_formula_weight 528.49
_chemical_name_systematic '4-(Bis(4-hydroxy-2-oxo-2H-chromen-3-yl)methyl)benzoic acid'
_space_group_crystal_system monoclinic
_space_group_IT_number 14
_space_group_name_Hall '-P 2yn'
_space_group_name_H-M_alt 'P 1 21/n 1'
_symmetry_cell_setting monoclinic
_symmetry_Int_Tables_number 14
_symmetry_space_group_name_Hall '-P 2yn'
_symmetry_space_group_name_H-M 'P 1 21/n 1'
_atom_sites_solution_hydrogens mixed
_atom_sites_solution_primary direct
_audit_creation_date 2016-12-15
_audit_creation_method
;
Olex2 1.2
(compiled 2016.11.30 svn.r3356 for OlexSys, GUI svn.r5269)
;
_cell_angle_alpha 90
_cell_angle_beta 100.890(10)
_cell_angle_gamma 90
_cell_formula_units_Z 4
_cell_length_a 10.676(2)
_cell_length_b 10.017(2)
_cell_length_c 24.438(6)
_cell_measurement_reflns_used 1585
_cell_measurement_temperature 130.0
_cell_measurement_theta_max 21.733
_cell_measurement_theta_min 2.651
_cell_volume 2566.4(9)
_computing_cell_refinement 'SAINT v7.68A (Bruker, 2009)'
_computing_data_collection APEX2
_computing_data_reduction 'SAINT v7.68A (Bruker, 2009)'
_computing_molecular_graphics 'Olex2 (Dolomanov et al., 2009)'
_computing_publication_material 'Olex2 (Dolomanov et al., 2009)'
_computing_structure_refinement 'ShelXL (Sheldrick, 2015)'
_computing_structure_solution 'ShelXS (Sheldrick, 2008)'
_diffrn_ambient_temperature 130.0
_diffrn_measured_fraction_theta_full 0.988
_diffrn_measured_fraction_theta_max 0.988
_diffrn_measurement_device_type 'Bruker APEX-II CCD'
_diffrn_measurement_method '\f and \w scans'
_diffrn_radiation_monochromator graphite
_diffrn_radiation_probe x-ray
_diffrn_radiation_type MoK\a
_diffrn_radiation_wavelength 0.71073
_diffrn_reflns_av_R_equivalents 0.0490
_diffrn_reflns_av_unetI/netI 0.0779
_diffrn_reflns_Laue_measured_fraction_full 0.988
_diffrn_reflns_Laue_measured_fraction_max 0.988
_diffrn_reflns_limit_h_max 12
_diffrn_reflns_limit_h_min -8
_diffrn_reflns_limit_k_max 12
_diffrn_reflns_limit_k_min -9
_diffrn_reflns_limit_l_max 24
_diffrn_reflns_limit_l_min -29
_diffrn_reflns_number 11248
_diffrn_reflns_point_group_measured_fraction_full 0.988
_diffrn_reflns_point_group_measured_fraction_max 0.988
_diffrn_reflns_theta_full 25.242
_diffrn_reflns_theta_max 25.360
_diffrn_reflns_theta_min 2.203
_diffrn_source 'sealed tube'
_diffrn_source_type 'INCOATEC microfocus'
_diffrn_standards_number 0
_exptl_absorpt_coefficient_mu 0.102
_exptl_absorpt_correction_T_max 0.7452
_exptl_absorpt_correction_T_min 0.6266
_exptl_absorpt_correction_type multi-scan
_exptl_absorpt_process_details
;
'SADABS-2008/1 (Bruker,2008) was used for absorption correction. 
wR2(int) was 0.0784 before and 0.0404 after correction. 
The Ratio of minimum to maximum transmission is 0.8408. 
The \l/2 correction factor is 0.0015.
;
_exptl_crystal_colour 'clear colourless'
_exptl_crystal_colour_lustre clear
_exptl_crystal_colour_primary colourless
_exptl_crystal_density_diffrn 1.368
_exptl_crystal_description plate
_exptl_crystal_F_000 1104
_exptl_crystal_recrystallization_method 'slow solvent evaporation from tetrahydrofuran/water solution'
_exptl_crystal_size_max 0.25
_exptl_crystal_size_mid 0.13
_exptl_crystal_size_min 0.03
_refine_diff_density_max 0.514
_refine_diff_density_min -0.266
_refine_diff_density_rms 0.056
_refine_ls_extinction_method none
_refine_ls_goodness_of_fit_ref 1.045
_refine_ls_hydrogen_treatment mixed
_refine_ls_matrix_type full
_refine_ls_number_parameters 373
_refine_ls_number_reflns 4648
_refine_ls_number_restraints 6
_refine_ls_restrained_S_all 1.045
_refine_ls_R_factor_all 0.1119
_refine_ls_R_factor_gt 0.0609
_refine_ls_shift/su_max 0.000
_refine_ls_shift/su_mean 0.000
_refine_ls_structure_factor_coef Fsqd
_refine_ls_weighting_details
;
 w=1/[\s^2^(Fo^2^)+(0.0607P)^2^+0.9450P]
 where P=(Fo^2^+2Fc^2^)/3
;
_refine_ls_weighting_scheme calc
_refine_ls_wR_factor_gt 0.1350
_refine_ls_wR_factor_ref 0.1579
_reflns_Friedel_coverage 0.000
_reflns_number_gt 2766
_reflns_number_total 4648
_reflns_threshold_expression 'I > 2\s(I)'
_cod_data_source_file 33_53_1.txt
_cod_data_source_block stdo001_thf_h2o_p21n
_cod_original_cell_volume 2566.4(10)
_cod_original_sg_symbol_H-M 'P 21/n'
_cod_database_code 1551574
_shelxl_version_number 2013-2
_shelx_space_group_comment
;
The symmetry employed for this shelxl refinement is uniquely defined
by the following loop, which should always be used as a source of
symmetry information in preference to the above space-group names.
They are only intended as comments.
;
_shelx_estimated_absorpt_t_max 0.997
_shelx_estimated_absorpt_t_min 0.975

loop_
_space_group_symop_operation_xyz
'x, y, z'
'-x+1/2, y+1/2, -z+1/2'
'-x, -y, -z'
'x-1/2, -y-1/2, z-1/2'

loop_
_atom_site_label
_atom_site_type_symbol
_atom_site_fract_x
_atom_site_fract_y
_atom_site_fract_z
_atom_site_U_iso_or_equiv
_atom_site_adp_type
_atom_site_occupancy
_atom_site_site_symmetry_order
_atom_site_calc_flag
_atom_site_refinement_flags_posn
_atom_site_refinement_flags_occupancy
_atom_site_disorder_assembly
_atom_site_disorder_group
O4 O 1.0266(2) 0.9829(3) 0.07445(10) 0.0447(7) Uani 1 1 d . . . .
O2A O 0.5944(2) 0.7433(2) 0.32808(8) 0.0330(5) Uani 1 1 d . . . .
O1A O 0.7752(2) 0.6705(2) 0.37576(8) 0.0334(5) Uani 1 1 d . . . .
O5 O 0.8729(2) 0.9142(3) 0.00500(9) 0.0504(7) Uani 1 1 d . . . .
O2B O 0.6863(2) 0.4620(2) 0.16330(8) 0.0351(6) Uani 1 1 d . . . .
O3B O 0.3930(2) 0.7140(2) 0.24370(11) 0.0391(6) Uani 1 1 d . . . .
O3A O 0.8874(2) 0.5327(2) 0.23434(9) 0.0351(6) Uani 1 1 d . . . .
O1B O 0.4843(2) 0.4100(2) 0.14524(9) 0.0375(6) Uani 1 1 d . . . .
C10A C 0.8482(3) 0.5857(3) 0.27774(13) 0.0296(7) Uani 1 1 d . . . .
C2B C 0.5465(3) 0.6084(3) 0.20004(12) 0.0253(7) Uani 1 1 d . . . .
C16 C 0.6701(3) 0.7528(3) 0.12060(12) 0.0263(7) Uani 1 1 d . . . .
H16 H 0.5889 0.7127 0.1090 0.032 Uiso 1 1 calc R . . .
C14 C 0.8522(3) 0.8665(3) 0.09770(12) 0.0282(7) Uani 1 1 d . . . .
C17 C 0.9178(3) 0.9231(3) 0.05531(13) 0.0347(8) Uani 1 1 d . . . .
C13 C 0.9057(3) 0.8745(3) 0.15411(12) 0.0279(7) Uani 1 1 d . . . .
H13 H 0.9858 0.9169 0.1658 0.034 Uiso 1 1 calc R . . .
C2A C 0.7392(3) 0.6595(3) 0.27479(12) 0.0242(7) Uani 1 1 d . . . .
C5A C 0.9686(3) 0.5999(3) 0.43109(14) 0.0400(9) Uani 1 1 d . . . .
H5A H 0.9411 0.6338 0.4632 0.048 Uiso 1 1 calc R . . .
C11 C 0.7245(3) 0.7581(3) 0.17715(12) 0.0241(7) Uani 1 1 d . . . .
C9A C 0.9317(3) 0.5653(3) 0.33119(13) 0.0300(7) Uani 1 1 d . . . .
C8A C 1.0508(3) 0.5037(3) 0.33621(14) 0.0374(8) Uani 1 1 d . . . .
H8A H 1.0798 0.4719 0.3042 0.045 Uiso 1 1 calc R . . .
C3A C 0.6979(3) 0.6946(3) 0.32520(12) 0.0277(7) Uani 1 1 d . . . .
C12 C 0.8419(3) 0.8205(3) 0.19294(12) 0.0291(7) Uani 1 1 d . . . .
H12 H 0.8792 0.8262 0.2314 0.035 Uiso 1 1 calc R . . .
C10B C 0.4270(3) 0.6219(3) 0.21011(12) 0.0303(8) Uani 1 1 d . . . .
C15 C 0.7340(3) 0.8057(3) 0.08148(12) 0.0299(8) Uani 1 1 d . . . .
H15 H 0.6968 0.8004 0.0430 0.036 Uiso 1 1 calc R . . .
C7B C 0.1102(4) 0.4610(4) 0.15898(15) 0.0481(10) Uani 1 1 d . . . .
H7B H 0.0233 0.4714 0.1620 0.058 Uiso 1 1 calc R . . .
C1 C 0.6525(3) 0.7064(3) 0.22146(11) 0.0229(7) Uani 1 1 d . . . .
H1 H 0.6080 0.7867 0.2329 0.028 Uiso 1 1 calc R . . .
C3B C 0.5785(3) 0.4934(3) 0.16901(13) 0.0304(8) Uani 1 1 d . . . .
C6B C 0.1443(3) 0.3579(4) 0.12672(14) 0.0458(9) Uani 1 1 d . . . .
H6B H 0.0811 0.2984 0.1080 0.055 Uiso 1 1 calc R . . .
C9B C 0.3253(3) 0.5337(3) 0.18263(13) 0.0337(8) Uani 1 1 d . . . .
C4B C 0.3597(3) 0.4320(3) 0.15040(13) 0.0313(8) Uani 1 1 d . . . .
C4A C 0.8923(3) 0.6124(3) 0.37819(13) 0.0318(8) Uani 1 1 d . . . .
C5B C 0.2697(3) 0.3421(3) 0.12189(14) 0.0449(9) Uani 1 1 d . . . .
H5B H 0.2947 0.2723 0.0999 0.054 Uiso 1 1 calc R . . .
C8B C 0.1995(3) 0.5481(4) 0.18664(14) 0.0447(9) Uani 1 1 d . . . .
H8B H 0.1743 0.6181 0.2085 0.054 Uiso 1 1 calc R . . .
C6A C 1.0831(3) 0.5377(4) 0.43526(14) 0.0441(9) Uani 1 1 d . . . .
H6A H 1.1355 0.5265 0.4710 0.053 Uiso 1 1 calc R . . .
O10 O 0.1414(3) 0.1462(4) 0.47282(13) 0.0914(11) Uani 1 1 d . . . .
C7A C 1.1255(3) 0.4900(3) 0.38837(14) 0.0431(9) Uani 1 1 d . . . .
H7A H 1.2064 0.4477 0.3924 0.052 Uiso 1 1 calc R . . .
C20 C 0.1674(4) 0.0448(5) 0.51382(18) 0.0721(13) Uani 1 1 d . . . .
H20A H 0.1393 -0.0430 0.4973 0.086 Uiso 1 1 calc R . . .
H20B H 0.1214 0.0630 0.5446 0.086 Uiso 1 1 calc R . . .
C21 C 0.3080(4) 0.0440(5) 0.53522(19) 0.0753(14) Uani 1 1 d D . . .
H21C H 0.3265 0.0444 0.5765 0.090 Uiso 0.5 1 calc R P A 2
H21D H 0.3474 -0.0362 0.5220 0.090 Uiso 0.5 1 calc R P A 2
H21A H 0.3299 0.0938 0.5708 0.090 Uiso 0.5 1 calc R P A 1
H21B H 0.3408 -0.0483 0.5410 0.090 Uiso 0.5 1 calc R P A 1
C23 C 0.2574(5) 0.2019(5) 0.4663(2) 0.0869(16) Uani 1 1 d D . . .
H23C H 0.2497 0.3004 0.4642 0.104 Uiso 0.5 1 calc R P B 2
H23D H 0.2804 0.1695 0.4312 0.104 Uiso 0.5 1 calc R P B 2
H23A H 0.2694 0.2897 0.4852 0.104 Uiso 0.5 1 calc R P B 1
H23B H 0.2582 0.2155 0.4262 0.104 Uiso 0.5 1 calc R P B 1
C22Y C 0.3567(10) 0.1644(10) 0.5136(4) 0.077(4) Uani 0.5 1 d D P C 2
H22A H 0.4385 0.1466 0.5014 0.093 Uiso 0.5 1 calc R P C 2
H22B H 0.3701 0.2358 0.5421 0.093 Uiso 0.5 1 calc R P C 2
C22X C 0.3599(9) 0.1112(9) 0.4906(4) 0.056(3) Uani 0.5 1 d D P C 1
H22C H 0.4389 0.1608 0.5060 0.067 Uiso 0.5 1 calc R P C 1
H22D H 0.3783 0.0461 0.4627 0.067 Uiso 0.5 1 calc R P C 1
H4 H 1.067(4) 1.011(4) 0.0432(19) 0.093(15) Uiso 1 1 d . . . .
H3A H 0.818(2) 0.511(2) 0.2070(10) 0.003(6) Uiso 1 1 d . . . .
H3B H 0.449(3) 0.738(4) 0.2682(15) 0.052(13) Uiso 1 1 d . . . .

loop_
_atom_site_aniso_label
_atom_site_aniso_U_11
_atom_site_aniso_U_22
_atom_site_aniso_U_33
_atom_site_aniso_U_23
_atom_site_aniso_U_13
_atom_site_aniso_U_12
O4 0.0340(15) 0.0696(17) 0.0319(13) 0.0118(12) 0.0096(11) -0.0156(12)
O2A 0.0388(14) 0.0325(12) 0.0333(12) 0.0013(10) 0.0208(10) 0.0045(11)
O1A 0.0407(14) 0.0314(12) 0.0297(12) 0.0023(10) 0.0108(10) -0.0007(10)
O5 0.0386(15) 0.0847(19) 0.0277(13) 0.0175(12) 0.0054(11) -0.0164(13)
O2B 0.0421(15) 0.0294(12) 0.0362(13) -0.0029(10) 0.0136(11) 0.0051(10)
O3B 0.0347(15) 0.0380(14) 0.0483(15) -0.0031(12) 0.0173(13) 0.0000(11)
O3A 0.0421(15) 0.0313(13) 0.0330(13) -0.0043(10) 0.0101(12) 0.0071(11)
O1B 0.0389(14) 0.0304(12) 0.0455(14) -0.0031(10) 0.0137(11) -0.0025(11)
C10A 0.039(2) 0.0215(16) 0.0319(17) -0.0018(14) 0.0168(15) -0.0039(14)
C2B 0.0339(19) 0.0185(15) 0.0257(15) 0.0025(13) 0.0111(14) -0.0009(13)
C16 0.0258(17) 0.0228(15) 0.0308(17) 0.0034(13) 0.0065(14) 0.0012(13)
C14 0.0308(19) 0.0271(17) 0.0296(17) 0.0079(14) 0.0132(14) 0.0050(14)
C17 0.028(2) 0.043(2) 0.0343(19) 0.0110(16) 0.0089(15) 0.0048(16)
C13 0.0275(18) 0.0256(16) 0.0315(17) 0.0033(14) 0.0074(14) 0.0003(14)
C2A 0.0289(18) 0.0177(15) 0.0289(16) 0.0004(13) 0.0131(14) -0.0006(13)
C5A 0.047(2) 0.041(2) 0.0329(19) 0.0001(16) 0.0088(17) -0.0062(17)
C11 0.0314(18) 0.0165(14) 0.0273(16) 0.0035(13) 0.0126(14) 0.0039(13)
C9A 0.0301(19) 0.0240(16) 0.0373(18) 0.0056(14) 0.0100(15) -0.0014(14)
C8A 0.038(2) 0.0324(19) 0.043(2) 0.0027(16) 0.0087(17) -0.0041(16)
C3A 0.035(2) 0.0231(16) 0.0260(17) 0.0022(13) 0.0091(15) -0.0065(14)
C12 0.040(2) 0.0224(16) 0.0261(16) -0.0007(13) 0.0085(15) -0.0020(14)
C10B 0.038(2) 0.0243(16) 0.0298(17) 0.0030(14) 0.0093(15) -0.0006(14)
C15 0.034(2) 0.0311(17) 0.0264(16) 0.0056(14) 0.0098(15) 0.0061(15)
C7B 0.045(2) 0.051(2) 0.053(2) -0.0060(19) 0.0204(19) -0.0159(19)
C1 0.0287(18) 0.0175(14) 0.0250(15) 0.0021(12) 0.0112(13) 0.0036(13)
C3B 0.033(2) 0.0265(17) 0.0317(17) 0.0058(14) 0.0065(15) -0.0054(15)
C6B 0.042(2) 0.050(2) 0.049(2) -0.0095(18) 0.0159(18) -0.0141(18)
C9B 0.035(2) 0.0334(18) 0.0375(18) 0.0068(15) 0.0184(16) 0.0007(15)
C4B 0.0283(19) 0.0330(18) 0.0355(18) 0.0058(15) 0.0136(15) -0.0024(15)
C4A 0.036(2) 0.0233(16) 0.0378(19) 0.0044(14) 0.0107(16) -0.0058(14)
C5B 0.052(2) 0.037(2) 0.051(2) -0.0053(17) 0.0218(19) -0.0071(18)
C8B 0.044(2) 0.047(2) 0.048(2) 0.0010(18) 0.0221(18) -0.0023(18)
C6A 0.043(2) 0.051(2) 0.0345(19) 0.0054(17) -0.0023(17) -0.0094(18)
O10 0.066(2) 0.119(3) 0.089(2) 0.047(2) 0.0123(18) 0.027(2)
C7A 0.039(2) 0.045(2) 0.044(2) 0.0001(17) 0.0031(18) -0.0015(17)
C20 0.063(3) 0.088(3) 0.065(3) 0.025(3) 0.010(2) 0.005(3)
C21 0.058(3) 0.094(4) 0.074(3) 0.038(3) 0.011(2) 0.012(3)
C23 0.088(4) 0.088(4) 0.087(4) 0.042(3) 0.021(3) 0.006(3)
C22Y 0.066(7) 0.096(10) 0.072(8) -0.006(7) 0.015(6) -0.006(7)
C22X 0.054(6) 0.047(6) 0.068(7) 0.005(5) 0.016(5) 0.005(5)

loop_
_atom_type_symbol
_atom_type_description
_atom_type_scat_dispersion_real
_atom_type_scat_dispersion_imag
_atom_type_scat_source
C C 0.0033 0.0016 'International Tables Vol C Tables 4.2.6.8 and 6.1.1.4'
H H 0.0000 0.0000 'International Tables Vol C Tables 4.2.6.8 and 6.1.1.4'
O O 0.0106 0.0060 'International Tables Vol C Tables 4.2.6.8 and 6.1.1.4'

loop_
_geom_angle_atom_site_label_1
_geom_angle_atom_site_label_2
_geom_angle_atom_site_label_3
_geom_angle
C4A O1A C3A 120.2(2)
C3B O1B C4B 121.0(3)
O3A C10A C2A 124.7(3)
O3A C10A C9A 115.6(3)
C2A C10A C9A 119.7(3)
C10B C2B C1 122.8(3)
C10B C2B C3B 119.8(3)
C3B C2B C1 117.3(3)
C15 C16 C11 120.3(3)
C13 C14 C17 121.0(3)
C15 C14 C17 119.7(3)
C15 C14 C13 119.2(3)
O4 C17 C14 115.6(3)
O5 C17 O4 122.6(3)
O5 C17 C14 121.8(3)
C12 C13 C14 119.8(3)
C10A C2A C3A 119.0(3)
C10A C2A C1 125.8(3)
C3A C2A C1 115.2(3)
C6A C5A C4A 118.0(3)
C16 C11 C1 121.1(3)
C12 C11 C16 118.5(3)
C12 C11 C1 120.2(2)
C8A C9A C10A 122.4(3)
C4A C9A C10A 118.0(3)
C4A C9A C8A 119.6(3)
C7A C8A C9A 118.9(3)
O2A C3A O1A 114.5(3)
O2A C3A C2A 125.3(3)
O1A C3A C2A 120.2(3)
C13 C12 C11 121.5(3)
O3B C10B C2B 124.0(3)
O3B C10B C9B 115.9(3)
C2B C10B C9B 120.1(3)
C16 C15 C14 120.7(3)
C8B C7B C6B 121.4(4)
C2B C1 C2A 112.9(2)
C2B C1 C11 114.6(2)
C2A C1 C11 113.9(2)
O2B C3B O1B 115.5(3)
O2B C3B C2B 125.5(3)
O1B C3B C2B 119.0(3)
C5B C6B C7B 119.8(3)
C4B C9B C10B 117.0(3)
C8B C9B C10B 123.8(3)
C8B C9B C4B 119.2(3)
O1B C4B C9B 122.4(3)
O1B C4B C5B 115.8(3)
C9B C4B C5B 121.8(3)
O1A C4A C5A 116.5(3)
O1A C4A C9A 121.9(3)
C9A C4A C5A 121.6(3)
C6B C5B C4B 118.1(3)
C7B C8B C9B 119.7(3)
C5A C6A C7A 121.5(3)
C23 O10 C20 107.9(3)
C8A C7A C6A 120.4(3)
O10 C20 C21 107.6(4)
C22Y C21 C20 105.9(5)
C22X C21 C20 103.4(5)
O10 C23 C22Y 109.5(5)
O10 C23 C22X 108.5(5)
C21 C22Y C23 104.2(6)
C23 C22X C21 103.1(6)

loop_
_geom_bond_atom_site_label_1
_geom_bond_atom_site_label_2
_geom_bond_distance
O4 C17 1.312(4)
O2A C3A 1.222(4)
O1A C3A 1.371(3)
O1A C4A 1.370(4)
O5 C17 1.235(4)
O2B C3B 1.226(4)
O3B C10B 1.330(4)
O3A C10A 1.323(4)
O1B C3B 1.352(3)
O1B C4B 1.377(4)
C10A C2A 1.369(4)
C10A C9A 1.450(4)
C2B C10B 1.350(4)
C2B C1 1.515(4)
C2B C3B 1.455(4)
C16 C11 1.395(4)
C16 C15 1.381(4)
C14 C17 1.470(4)
C14 C13 1.391(4)
C14 C15 1.389(4)
C13 C12 1.378(4)
C2A C3A 1.429(4)
C2A C1 1.523(4)
C5A C4A 1.397(4)
C5A C6A 1.359(5)
C11 C12 1.389(4)
C11 C1 1.532(4)
C9A C8A 1.398(4)
C9A C4A 1.379(4)
C8A C7A 1.377(4)
C10B C9B 1.462(4)
C7B C6B 1.389(5)
C7B C8B 1.372(5)
C6B C5B 1.376(5)
C9B C4B 1.380(4)
C9B C8B 1.373(4)
C4B C5B 1.402(4)
C6A C7A 1.394(5)
O10 C20 1.417(5)
O10 C23 1.395(5)
C20 C21 1.493(5)
C21 C22Y 1.452(9)
C21 C22X 1.475(8)
C23 C22Y 1.463(9)
C23 C22X 1.460(8)

loop_
_geom_hbond_atom_site_label_D
_geom_hbond_atom_site_label_H
_geom_hbond_atom_site_label_A
_geom_hbond_distance_DH
_geom_hbond_distance_HA
_geom_hbond_distance_DA
_geom_hbond_angle_DHA
_geom_hbond_site_symmetry_A
O4 H4 O5 0.99(5) 1.63(5) 2.602(3) 170(4) 3_775
O3A H3A O2B 0.92(2) 1.67(3) 2.592(3) 173(2) .
O3B H3B O2A 0.80(3) 1.92(3) 2.699(3) 164(4) .

loop_
_geom_torsion_atom_site_label_1
_geom_torsion_atom_site_label_2
_geom_torsion_atom_site_label_3
_geom_torsion_atom_site_label_4
_geom_torsion
O3B C10B C9B C4B -176.0(3)
O3B C10B C9B C8B 5.0(4)
O3A C10A C2A C3A 170.9(3)
O3A C10A C2A C1 -7.3(5)
O3A C10A C9A C8A 5.3(4)
O3A C10A C9A C4A -176.7(3)
O1B C4B C5B C6B 178.6(3)
C10A C2A C3A O2A -169.3(3)
C10A C2A C3A O1A 8.8(4)
C10A C2A C1 C2B 91.1(4)
C10A C2A C1 C11 -41.9(4)
C10A C9A C8A C7A 178.9(3)
C10A C9A C4A O1A 3.5(4)
C10A C9A C4A C5A -178.3(3)
C2B C10B C9B C4B 5.1(4)
C2B C10B C9B C8B -174.0(3)
C16 C11 C12 C13 -1.1(4)
C16 C11 C1 C2B 21.0(4)
C16 C11 C1 C2A 153.1(3)
C14 C13 C12 C11 -0.1(4)
C17 C14 C13 C12 180.0(3)
C17 C14 C15 C16 -179.5(3)
C13 C14 C17 O4 -1.5(4)
C13 C14 C17 O5 178.4(3)
C13 C14 C15 C16 -0.4(4)
C2A C10A C9A C8A -172.9(3)
C2A C10A C9A C4A 5.2(4)
C5A C6A C7A C8A -0.7(5)
C11 C16 C15 C14 -0.9(4)
C9A C10A C2A C3A -11.1(4)
C9A C10A C2A C1 170.6(3)
C9A C8A C7A C6A -0.5(5)
C8A C9A C4A O1A -178.3(3)
C8A C9A C4A C5A -0.2(4)
C3A O1A C4A C5A 175.7(3)
C3A O1A C4A C9A -6.0(4)
C3A C2A C1 C2B -87.3(3)
C3A C2A C1 C11 139.8(3)
C12 C11 C1 C2B -163.8(3)
C12 C11 C1 C2A -31.7(4)
C10B C2B C1 C2A 97.9(3)
C10B C2B C1 C11 -129.5(3)
C10B C2B C3B O2B -170.4(3)
C10B C2B C3B O1B 7.5(4)
C10B C9B C4B O1B 2.1(4)
C10B C9B C4B C5B -179.6(3)
C10B C9B C8B C7B 179.5(3)
C15 C16 C11 C12 1.7(4)
C15 C16 C11 C1 176.9(3)
C15 C14 C17 O4 177.6(3)
C15 C14 C17 O5 -2.6(5)
C15 C14 C13 C12 0.9(4)
C7B C6B C5B C4B 0.3(5)
C1 C2B C10B O3B -6.5(5)
C1 C2B C10B C9B 172.4(3)
C1 C2B C3B O2B 7.6(4)
C1 C2B C3B O1B -174.5(2)
C1 C2A C3A O2A 9.1(4)
C1 C2A C3A O1A -172.8(2)
C1 C11 C12 C13 -176.4(3)
C3B O1B C4B C9B -4.3(4)
C3B O1B C4B C5B 177.3(3)
C3B C2B C10B O3B 171.4(3)
C3B C2B C10B C9B -9.7(4)
C3B C2B C1 C2A -80.0(3)
C3B C2B C1 C11 52.5(3)
C6B C7B C8B C9B -0.1(5)
C9B C4B C5B C6B 0.1(5)
C4B O1B C3B O2B 177.7(3)
C4B O1B C3B C2B -0.5(4)
C4B C9B C8B C7B 0.4(5)
C4A O1A C3A O2A 178.1(2)
C4A O1A C3A C2A -0.2(4)
C4A C5A C6A C7A 1.3(5)
C4A C9A C8A C7A 0.9(4)
C8B C7B C6B C5B -0.3(6)
C8B C9B C4B O1B -178.8(3)
C8B C9B C4B C5B -0.5(5)
C6A C5A C4A O1A 177.3(3)
C6A C5A C4A C9A -0.9(5)
O10 C20 C21 C22Y 11.2(7)
O10 C20 C21 C22X -20.6(6)
O10 C23 C22Y C21 22.7(10)
O10 C23 C22X C21 -29.4(8)
C20 O10 C23 C22Y -16.0(8)
C20 O10 C23 C22X 16.7(7)
C20 C21 C22Y C23 -20.0(9)
C20 C21 C22X C23 29.4(8)
C23 O10 C20 C21 2.8(6)
C22Y C21 C22X C23 -69.2(10)
C22Y C23 C22X C21 67.9(10)
C22X C21 C22Y C23 69.6(10)
C22X C23 C22Y C21 -71.0(10)
